data_7700654
loop_
_publ_author_name
'Hao, Xia'
'Luo, Min'
'Lin, Chensheng'
'Lin, Donghong'
'Cao, Liling'
'Ye, Ning'

_publ_section_title
;
 RE(H<sub>2</sub>C<sub>3</sub>N<sub>3</sub>O<sub>3</sub>)<sub>2</sub>&#x00B7;(OH)&#x00B7;xH<sub>2</sub>O
 (RE = La, Y and Gd): potential UV birefringent materials with strong
 optical anisotropy originating from the
 (H<sub>2</sub>C<sub>3</sub>N<sub>3</sub>O<sub>3</sub>)<sup>-</sup> group.
;
_journal_issue 32
_journal_name_full 'Dalton transactions (Cambridge, England : 2003)'
_journal_page_first 12296
_journal_page_last 12302
_journal_paper_doi 10.1039/c9dt02512j
_journal_volume 48
_journal_year 2019
_chemical_formula_moiety 'C12 N12 O22 Y2, 2(O)'
_chemical_formula_sum 'C12 N12 O24 Y2'
_chemical_formula_weight 874.06
_space_group_crystal_system triclinic
_space_group_IT_number 2
_space_group_name_Hall '-P 1'
_space_group_name_H-M_alt 'P -1'
_symmetry_space_group_name_Hall '-P 1'
_symmetry_space_group_name_H-M 'P -1'
_audit_creation_date 2019-01-16
_audit_creation_method
;
Olex2 1.2
(compiled 2018.05.29 svn.r3508 for OlexSys, GUI svn.r5506)
;
_audit_update_record
;
2019-06-14 deposited with the CCDC.    2019-07-10 downloaded from the CCDC.
;
_cell_angle_alpha 88.536(5)
_cell_angle_beta 82.900(5)
_cell_angle_gamma 65.225(6)
_cell_formula_units_Z 1
_cell_length_a 9.0268(6)
_cell_length_b 9.4796(6)
_cell_length_c 9.5849(5)
_cell_measurement_reflns_used 6337
_cell_measurement_temperature 293(2)
_cell_measurement_theta_max 60.2300
_cell_measurement_theta_min 4.4400
_cell_volume 738.67(9)
_computing_molecular_graphics 'Olex2 (Dolomanov et al., 2009)'
_computing_publication_material 'Olex2 (Dolomanov et al., 2009)'
_computing_structure_refinement 'ShelXL (Sheldrick, 2015)'
_diffrn_ambient_temperature 293(2)
_diffrn_measured_fraction_theta_full 0.998
_diffrn_measured_fraction_theta_max 0.969
_diffrn_measurement_device_type 'ROD, Synergy Custom system, HyPix'
_diffrn_radiation_type MoK\a
_diffrn_radiation_wavelength 0.71073
_diffrn_reflns_av_R_equivalents 0.0370
_diffrn_reflns_av_unetI/netI 0.0417
_diffrn_reflns_Laue_measured_fraction_full 0.998
_diffrn_reflns_Laue_measured_fraction_max 0.969
_diffrn_reflns_limit_h_max 11
_diffrn_reflns_limit_h_min -11
_diffrn_reflns_limit_k_max 12
_diffrn_reflns_limit_k_min -12
_diffrn_reflns_limit_l_max 11
_diffrn_reflns_limit_l_min -12
_diffrn_reflns_number 8518
_diffrn_reflns_point_group_measured_fraction_full 0.998
_diffrn_reflns_point_group_measured_fraction_max 0.969
_diffrn_reflns_theta_full 25.242
_diffrn_reflns_theta_max 27.423
_diffrn_reflns_theta_min 2.142
_exptl_absorpt_coefficient_mu 4.028
_exptl_crystal_density_diffrn 1.965
_exptl_crystal_description Prism
_exptl_crystal_F_000 464
_refine_diff_density_max 0.769
_refine_diff_density_min -0.764
_refine_diff_density_rms 0.111
_refine_ls_extinction_method none
_refine_ls_goodness_of_fit_ref 1.084
_refine_ls_hydrogen_treatment undef
_refine_ls_matrix_type full
_refine_ls_number_parameters 226
_refine_ls_number_reflns 3260
_refine_ls_number_restraints 0
_refine_ls_restrained_S_all 1.084
_refine_ls_R_factor_all 0.0393
_refine_ls_R_factor_gt 0.0355
_refine_ls_shift/su_max 0.000
_refine_ls_shift/su_mean 0.000
_refine_ls_structure_factor_coef Fsqd
_refine_ls_weighting_details 'w=1/[\s^2^(Fo^2^)+(0.0447P)^2^+1.3825P] where P=(Fo^2^+2Fc^2^)/3'
_refine_ls_weighting_scheme calc
_refine_ls_wR_factor_gt 0.0941
_refine_ls_wR_factor_ref 0.0984
_reflns_Friedel_coverage 0.000
_reflns_number_gt 2996
_reflns_number_total 3260
_reflns_threshold_expression 'I > 2\s(I)'
_cod_data_source_file c9dt02512j2.cif
_cod_data_source_block a_CCDC1
_cod_depositor_comments 'Adding full bibliography for 7700653--7700655.cif.'
_cod_original_cell_volume 738.67(8)
_cod_database_code 7700654
_shelx_shelxl_version_number 2016/6
_shelx_space_group_comment
;
The symmetry employed for this shelxl refinement is uniquely defined
by the following loop, which should always be used as a source of
symmetry information in preference to the above space-group names.
They are only intended as comments.
;
_olex2_refinement_description
;
;
_olex2_submission_special_instructions 'No special instructions were received'

loop_
_space_group_symop_operation_xyz
'x, y, z'
'-x, -y, -z'

loop_
_atom_site_label
_atom_site_type_symbol
_atom_site_fract_x
_atom_site_fract_y
_atom_site_fract_z
_atom_site_U_iso_or_equiv
_atom_site_adp_type
_atom_site_occupancy
_atom_site_site_symmetry_order
_atom_site_calc_flag
Y1 Y 0.63363(4) 0.10458(3) -0.00068(3) 0.01343(11) Uani 1 1 d
O1 O 0.2612(4) 0.0584(4) 0.5539(3) 0.0384(7) Uani 1 1 d
O2 O 0.4365(4) 0.4240(3) 0.6482(3) 0.0297(6) Uani 1 1 d
O3 O 0.4805(4) 0.2638(3) 0.1990(2) 0.0284(6) Uani 1 1 d
O5 O 0.8145(4) 0.0062(4) 0.1778(3) 0.0359(7) Uani 1 1 d
O6 O 0.5482(3) -0.0656(3) 0.1150(2) 0.0247(5) Uani 1 1 d
O7 O 0.8402(4) -0.1358(3) -0.0952(3) 0.0405(7) Uani 1 1 d
O8 O 0.4638(3) 0.3734(3) -0.0672(3) 0.0290(6) Uani 1 1 d
O9 O 0.8067(4) 0.2402(4) 0.0046(3) 0.0392(7) Uani 1 1 d
O10 O 0.7318(3) 0.1275(3) -0.2411(3) 0.0296(6) Uani 1 1 d
O11 O 0.9226(4) 0.1950(4) -0.6816(3) 0.0364(7) Uani 1 1 d
O12 O 0.9227(4) 0.4981(3) -0.3251(3) 0.0322(6) Uani 1 1 d
N1 N 0.3473(4) 0.2373(4) 0.6132(3) 0.0257(6) Uani 1 1 d
N2 N 0.3706(4) 0.1582(4) 0.3754(3) 0.0255(7) Uani 1 1 d
N3 N 0.4542(4) 0.3474(3) 0.4239(3) 0.0233(6) Uani 1 1 d
N4 N 0.8272(4) 0.3150(4) -0.2693(3) 0.0256(6) Uani 1 1 d
N5 N 0.8249(4) 0.1623(4) -0.4594(3) 0.0260(6) Uani 1 1 d
N6 N 0.9209(4) 0.3500(4) -0.5036(3) 0.0258(6) Uani 1 1 d
C1 C 0.3233(5) 0.1507(4) 0.5186(4) 0.0244(7) Uani 1 1 d
C2 C 0.4114(5) 0.3369(4) 0.5675(4) 0.0229(7) Uani 1 1 d
C3 C 0.4376(4) 0.2564(4) 0.3253(4) 0.0214(7) Uani 1 1 d
C4 C 0.7920(4) 0.2025(4) -0.3176(4) 0.0230(7) Uani 1 1 d
C5 C 0.8920(4) 0.2334(4) -0.5559(4) 0.0240(7) Uani 1 1 d
C6 C 0.8908(4) 0.3902(4) -0.3616(4) 0.0238(7) Uani 1 1 d
O4 O 0.1460(4) 0.4195(4) 0.0507(3) 0.0401(7) Uani 1 1 d

loop_
_atom_site_aniso_label
_atom_site_aniso_U_11
_atom_site_aniso_U_22
_atom_site_aniso_U_33
_atom_site_aniso_U_23
_atom_site_aniso_U_13
_atom_site_aniso_U_12
Y1 0.01943(17) 0.01441(16) 0.01010(16) 0.00015(10) 0.00071(10) -0.01134(12)
O1 0.064(2) 0.0425(17) 0.0281(14) 0.0043(12) -0.0034(14) -0.0422(16)
O2 0.0516(17) 0.0294(13) 0.0195(12) 0.0015(10) -0.0062(11) -0.0277(13)
O3 0.0421(16) 0.0274(13) 0.0147(12) -0.0012(10) 0.0017(11) -0.0151(12)
O5 0.0431(17) 0.0432(17) 0.0321(15) 0.0122(12) -0.0130(13) -0.0267(14)
O6 0.0358(14) 0.0282(13) 0.0204(12) 0.0072(10) -0.0059(10) -0.0232(12)
O7 0.0508(19) 0.0273(14) 0.0329(15) 0.0000(12) 0.0148(13) -0.0114(14)
O8 0.0398(15) 0.0244(13) 0.0219(13) 0.0014(10) -0.0006(11) -0.0134(12)
O9 0.0537(19) 0.0520(18) 0.0338(15) 0.0149(13) -0.0152(14) -0.0416(16)
O10 0.0392(15) 0.0287(14) 0.0256(13) 0.0023(11) 0.0070(11) -0.0218(12)
O11 0.0524(18) 0.0452(17) 0.0225(13) -0.0084(12) 0.0115(12) -0.0347(15)
O12 0.0502(17) 0.0331(14) 0.0246(13) -0.0039(11) 0.0043(12) -0.0305(14)
N1 0.0390(18) 0.0259(15) 0.0183(14) 0.0009(12) -0.0017(12) -0.0200(14)
N2 0.0388(18) 0.0266(16) 0.0181(14) -0.0007(12) -0.0023(12) -0.0209(14)
N3 0.0339(16) 0.0247(15) 0.0160(14) 0.0001(11) -0.0010(12) -0.0174(13)
N4 0.0344(17) 0.0264(15) 0.0200(14) 0.0019(12) 0.0029(12) -0.0184(14)
N5 0.0346(17) 0.0274(16) 0.0214(15) -0.0001(12) 0.0050(12) -0.0204(14)
N6 0.0350(17) 0.0276(15) 0.0211(15) 0.0004(12) 0.0037(12) -0.0214(14)
C1 0.0327(19) 0.0242(17) 0.0217(17) 0.0032(13) -0.0046(14) -0.0170(16)
C2 0.0302(18) 0.0211(16) 0.0188(16) 0.0007(13) -0.0020(13) -0.0125(15)
C3 0.0254(17) 0.0193(16) 0.0188(16) 0.0003(12) -0.0014(13) -0.0090(14)
C4 0.0230(17) 0.0224(17) 0.0238(17) 0.0028(13) 0.0028(13) -0.0115(14)
C5 0.0265(18) 0.0260(17) 0.0219(17) -0.0020(14) 0.0039(14) -0.0152(15)
C6 0.0272(18) 0.0232(17) 0.0241(17) 0.0003(14) 0.0014(14) -0.0148(15)
O4 0.0447(18) 0.0378(16) 0.0363(16) -0.0011(13) -0.0038(13) -0.0160(14)

loop_
_atom_type_symbol
_atom_type_description
_atom_type_scat_dispersion_real
_atom_type_scat_dispersion_imag
_atom_type_scat_source
C C 0.0030 0.0020 'International Tables Vol C Tables 4.2.6.8 and 6.1.1.4'
H H 0.0000 0.0000 'International Tables Vol C Tables 4.2.6.8 and 6.1.1.4'
N N 0.0060 0.0030 'International Tables Vol C Tables 4.2.6.8 and 6.1.1.4'
O O 0.0110 0.0060 'International Tables Vol C Tables 4.2.6.8 and 6.1.1.4'
Y Y -2.7960 3.5670 'International Tables Vol C Tables 4.2.6.8 and 6.1.1.4'

loop_
_geom_angle_atom_site_label_1
_geom_angle_atom_site_label_2
_geom_angle_atom_site_label_3
_geom_angle
_geom_angle_site_symmetry_1
_geom_angle_site_symmetry_3
O3 Y1 Y1 94.44(7) . 2_655
O3 Y1 O5 76.82(10) . .
O3 Y1 O7 148.91(10) . .
O3 Y1 O8 68.54(9) . .
O3 Y1 O9 84.50(10) . .
O3 Y1 O10 139.91(9) . .
O5 Y1 Y1 110.16(7) . 2_655
O5 Y1 O8 131.54(9) . .
O5 Y1 O9 68.73(10) . .
O6 Y1 Y1 35.01(6) 2_655 2_655
O6 Y1 Y1 34.37(6) . 2_655
O6 Y1 O3 81.53(9) . .
O6 Y1 O3 106.15(10) 2_655 .
O6 Y1 O5 76.23(9) . .
O6 Y1 O5 144.42(9) 2_655 .
O6 Y1 O6 69.38(10) 2_655 .
O6 Y1 O7 79.03(10) . .
O6 Y1 O7 89.38(11) 2_655 .
O6 Y1 O8 79.29(9) 2_655 .
O6 Y1 O8 128.10(9) . .
O6 Y1 O9 144.39(9) . .
O6 Y1 O9 146.21(9) 2_655 .
O6 Y1 O10 78.54(9) 2_655 .
O6 Y1 O10 134.31(9) . .
O7 Y1 Y1 82.93(8) . 2_655
O7 Y1 O5 75.13(11) . .
O7 Y1 O8 142.05(9) . .
O7 Y1 O9 97.51(12) . .
O7 Y1 O10 68.71(9) . .
O8 Y1 Y1 105.44(7) . 2_655
O9 Y1 Y1 178.61(7) . 2_655
O9 Y1 O8 75.03(10) . .
O10 Y1 Y1 107.96(6) . 2_655
O10 Y1 O5 122.51(10) . .
O10 Y1 O8 73.55(9) . .
O10 Y1 O9 73.42(9) . .
C3 O3 Y1 141.6(2) . .
Y1 O6 Y1 110.62(10) 2_655 .
C4 O10 Y1 142.3(2) . .
C1 N1 C2 118.6(3) . .
C3 N2 C1 122.1(3) . .
C3 N3 C2 122.5(3) . .
C4 N4 C6 118.8(3) . .
C5 N5 C4 122.8(3) . .
C5 N6 C6 122.8(3) . .
O1 C1 N1 121.7(3) . .
O1 C1 N2 117.3(3) . .
N1 C1 N2 120.9(3) . .
O2 C2 N1 123.1(3) . .
O2 C2 N3 116.5(3) . .
N1 C2 N3 120.3(3) . .
O3 C3 N2 122.8(3) . .
O3 C3 N3 121.8(3) . .
N2 C3 N3 115.4(3) . .
O10 C4 N4 123.6(3) . .
O10 C4 N5 116.1(3) . .
N4 C4 N5 120.3(3) . .
O11 C5 N5 122.0(3) . .
O11 C5 N6 122.9(3) . .
N6 C5 N5 115.1(3) . .
O12 C6 N4 122.4(3) . .
O12 C6 N6 117.4(3) . .
N4 C6 N6 120.2(3) . .

loop_
_geom_bond_atom_site_label_1
_geom_bond_atom_site_label_2
_geom_bond_distance
_geom_bond_site_symmetry_2
Y1 Y1 3.7083(6) 2_655
Y1 O3 2.366(2) .
Y1 O5 2.407(3) .
Y1 O6 2.273(2) .
Y1 O6 2.237(2) 2_655
Y1 O7 2.370(3) .
Y1 O8 2.477(3) .
Y1 O9 2.409(3) .
Y1 O10 2.402(2) .
O1 C1 1.242(4) .
O2 C2 1.251(4) .
O3 C3 1.234(4) .
O10 C4 1.240(4) .
O11 C5 1.232(4) .
O12 C6 1.242(4) .
N1 C1 1.334(4) .
N1 C2 1.339(4) .
N2 C1 1.395(4) .
N2 C3 1.357(4) .
N3 C2 1.395(4) .
N3 C3 1.358(4) .
N4 C4 1.341(4) .
N4 C6 1.344(4) .
N5 C4 1.383(4) .
N5 C5 1.360(4) .
N6 C5 1.358(4) .
N6 C6 1.386(4) .
